data_4066840
loop_
_publ_author_name
'Makino, Takeshi'
'Yamasaki, Ryu'
'Azumaya, Isao'
'Masu, Hyuma'
'Saito, Shinichi'

_publ_section_title
;
 Synthesis and Characterization of Silver and Palladium Complexes with
 Xanthene-Based N-Heterocyclic Carbene&#x2212;Oxazoline Ligands
;
_journal_issue 23
_journal_name_full Organometallics
_journal_page_first 6291
_journal_paper_doi 10.1021/om100673e
_journal_volume 29
_journal_year 2010
_chemical_formula_sum 'C34 H29 Cl2 N3 O2 Pd'
_chemical_formula_weight 688.90
_chemical_name_systematic
; 
 ? 
;
_space_group_IT_number 14
_symmetry_cell_setting monoclinic
_symmetry_space_group_name_Hall '-P 2ybc'
_symmetry_space_group_name_H-M 'P 1 21/c 1'
_atom_sites_solution_hydrogens geom
_atom_sites_solution_primary direct
_atom_sites_solution_secondary difmap
_audit_creation_method SHELXL-97
_cell_angle_alpha 90.00
_cell_angle_beta 91.048(2)
_cell_angle_gamma 90.00
_cell_formula_units_Z 4
_cell_length_a 10.1544(14)
_cell_length_b 22.808(3)
_cell_length_c 12.5404(17)
_cell_measurement_reflns_used 6276
_cell_measurement_temperature 120
_cell_measurement_theta_max 26.78
_cell_measurement_theta_min 2.20
_cell_volume 2903.9(7)
_computing_cell_refinement 'APEX2 (Bruker AXS, 2006)'
_computing_data_collection 'APEX2 (Bruker AXS, 2006)'
_computing_data_reduction 'SAINT (Bruker AXS, 2004)'
_computing_molecular_graphics 'XSHEL (Bruker AXS,2002)'
_computing_publication_material 'XCIF (Bruker AXS, 2001)'
_computing_structure_refinement 'SHELXL-97 (Sheldrick, 1997)'
_computing_structure_solution 'SHELXS-97 (Sheldrick, 1997)'
_diffrn_ambient_temperature 120
_diffrn_detector_area_resol_mean 8.333
_diffrn_measured_fraction_theta_full 0.995
_diffrn_measured_fraction_theta_max 0.902
_diffrn_measurement_device_type 'Bruker APEXII CCD area detector'
_diffrn_measurement_method 'phi and omega scans'
_diffrn_radiation_monochromator graphite
_diffrn_radiation_source 'sealed tube'
_diffrn_radiation_type MoK\a
_diffrn_radiation_wavelength 0.71073
_diffrn_reflns_av_R_equivalents 0.0179
_diffrn_reflns_av_sigmaI/netI 0.0244
_diffrn_reflns_limit_h_max 12
_diffrn_reflns_limit_h_min -12
_diffrn_reflns_limit_k_max 14
_diffrn_reflns_limit_k_min -28
_diffrn_reflns_limit_l_max 15
_diffrn_reflns_limit_l_min -16
_diffrn_reflns_number 14021
_diffrn_reflns_theta_full 25.00
_diffrn_reflns_theta_max 27.19
_diffrn_reflns_theta_min 1.85
_exptl_absorpt_coefficient_mu 0.861
_exptl_absorpt_correction_T_max 0.8817
_exptl_absorpt_correction_T_min 0.7246
_exptl_absorpt_correction_type empirical
_exptl_absorpt_process_details
;
SADABS Sheldrick 1996
;
_exptl_crystal_colour yellow
_exptl_crystal_density_diffrn 1.576
_exptl_crystal_density_method 'not measured'
_exptl_crystal_description prismatic
_exptl_crystal_F_000 1400
_exptl_crystal_size_max 0.40
_exptl_crystal_size_mid 0.30
_exptl_crystal_size_min 0.15
_refine_diff_density_max 1.359
_refine_diff_density_min -1.080
_refine_diff_density_rms 0.088
_refine_ls_extinction_method none
_refine_ls_goodness_of_fit_ref 1.018
_refine_ls_hydrogen_treatment constr
_refine_ls_matrix_type full
_refine_ls_number_parameters 382
_refine_ls_number_reflns 5820
_refine_ls_number_restraints 0
_refine_ls_restrained_S_all 1.018
_refine_ls_R_factor_all 0.0542
_refine_ls_R_factor_gt 0.0456
_refine_ls_shift/su_max 0.002
_refine_ls_shift/su_mean 0.000
_refine_ls_structure_factor_coef Fsqd
_refine_ls_weighting_details 'calc w=1/[\s^2^(Fo^2^)+(0.0492P)^2^+7.9364P] where P=(Fo^2^+2Fc^2^)/3'
_refine_ls_weighting_scheme calc
_refine_ls_wR_factor_gt 0.1096
_refine_ls_wR_factor_ref 0.1155
_reflns_number_gt 4941
_reflns_number_total 5820
_reflns_threshold_expression >2sigma(I)
_cod_data_source_file om100673e_si_001.cif
_cod_data_source_block 20(a0902071kka)
_cod_depositor_comments
;
The following automatic conversions were performed:

'_symmetry_cell_setting' value 'Monoclinic' changed to 'monoclinic'
according to /home/saulius/struct/CIF-dictionaries/cif_core.dic
dictionary named 'cif_core.dic' version 2.4.1 from 2010-06-29.

Automatic conversion script
Id: cif_fix_values 1715 2011-07-08 13:25:40Z adriana 
;
_cod_original_sg_symbol_H-M 'P2(1)/c  '
_cod_database_code 4066840

loop_
_symmetry_equiv_pos_as_xyz
'x, y, z'
'-x, y+1/2, -z+1/2'
'-x, -y, -z'
'x, -y-1/2, z-1/2'

loop_
_atom_site_label
_atom_site_type_symbol
_atom_site_fract_x
_atom_site_fract_y
_atom_site_fract_z
_atom_site_U_iso_or_equiv
_atom_site_adp_type
_atom_site_occupancy
_atom_site_symmetry_multiplicity
_atom_site_calc_flag
_atom_site_refinement_flags
C1 C 0.4419(4) 0.70932(15) 0.7992(3) 0.0333(8) Uani 1 1 d .
C2 C 0.3714(4) 0.80197(16) 0.7845(4) 0.0399(9) Uani 1 1 d .
H2 H 0.3261 0.8355 0.7579 0.048 Uiso 1 1 calc R
C3 C 0.4569(4) 0.80056(18) 0.8686(4) 0.0497(11) Uani 1 1 d .
H3 H 0.4818 0.8325 0.9132 0.060 Uiso 1 1 calc R
C4 C 0.2802(4) 0.73136(16) 0.6530(3) 0.0319(8) Uani 1 1 d .
C5 C 0.2132(4) 0.67868(19) 0.6456(3) 0.0427(10) Uani 1 1 d .
H5 H 0.2227 0.6504 0.7008 0.051 Uiso 1 1 calc R
C6 C 0.1319(4) 0.66691(19) 0.5575(3) 0.0419(9) Uani 1 1 d .
H6 H 0.0875 0.6303 0.5526 0.050 Uiso 1 1 calc R
C7 C 0.1150(4) 0.70809(18) 0.4770(3) 0.0366(9) Uani 1 1 d .
C8 C 0.1878(5) 0.75928(18) 0.4843(3) 0.0481(11) Uani 1 1 d .
H8 H 0.1812 0.7872 0.4282 0.058 Uiso 1 1 calc R
C9 C 0.2702(5) 0.77106(17) 0.5711(3) 0.0438(10) Uani 1 1 d .
H9 H 0.3195 0.8064 0.5738 0.053 Uiso 1 1 calc R
C10 C 0.0209(4) 0.7010(2) 0.3850(3) 0.0478(11) Uani 1 1 d .
C11 C -0.0560(7) 0.7488(3) 0.3574(5) 0.094(3) Uani 1 1 d .
H11 H -0.0492 0.7836 0.3990 0.113 Uiso 1 1 calc R
C12 C -0.1425(9) 0.7476(4) 0.2709(6) 0.124(4) Uani 1 1 d .
H12 H -0.1951 0.7809 0.2545 0.148 Uiso 1 1 calc R
C13 C -0.1523(6) 0.6989(3) 0.2098(4) 0.084(2) Uani 1 1 d .
H13 H -0.2117 0.6985 0.1504 0.100 Uiso 1 1 calc R
C14 C -0.0779(4) 0.6500(2) 0.2322(3) 0.0467(11) Uani 1 1 d .
C15 C 0.0064(4) 0.6517(2) 0.3212(3) 0.0380(9) Uani 1 1 d .
C16 C -0.0775(5) 0.5977(2) 0.1577(4) 0.0538(12) Uani 1 1 d .
C17 C 0.0267(8) 0.6102(3) 0.0717(4) 0.087(2) Uani 1 1 d .
H17A H 0.1110 0.6200 0.1066 0.130 Uiso 1 1 calc R
H17B H -0.0026 0.6431 0.0271 0.130 Uiso 1 1 calc R
H17C H 0.0377 0.5753 0.0271 0.130 Uiso 1 1 calc R
C18 C -0.2072(7) 0.5871(3) 0.0980(6) 0.111(3) Uani 1 1 d .
H18A H -0.2055 0.5483 0.0644 0.167 Uiso 1 1 calc R
H18B H -0.2196 0.6172 0.0430 0.167 Uiso 1 1 calc R
H18C H -0.2800 0.5889 0.1481 0.167 Uiso 1 1 calc R
C19 C -0.0297(4) 0.5435(2) 0.2167(3) 0.0446(10) Uani 1 1 d .
C20 C -0.0592(5) 0.4878(2) 0.1805(3) 0.0514(12) Uani 1 1 d .
H20 H -0.1191 0.4830 0.1221 0.062 Uiso 1 1 calc R
C21 C -0.0031(5) 0.4384(2) 0.2278(4) 0.0557(13) Uani 1 1 d .
H21 H -0.0242 0.4005 0.2014 0.067 Uiso 1 1 calc R
C22 C 0.0833(5) 0.4448(2) 0.3129(3) 0.0474(11) Uani 1 1 d .
H22 H 0.1242 0.4111 0.3432 0.057 Uiso 1 1 calc R
C23 C 0.1120(4) 0.50049(18) 0.3557(3) 0.0369(9) Uani 1 1 d .
C24 C 0.0545(4) 0.54916(18) 0.3056(3) 0.0371(9) Uani 1 1 d .
C25 C 0.2020(4) 0.50359(16) 0.4499(3) 0.0321(8) Uani 1 1 d .
C26 C 0.2935(4) 0.54848(17) 0.4674(3) 0.0375(9) Uani 1 1 d .
H26 H 0.2956 0.5807 0.4195 0.045 Uiso 1 1 calc R
C27 C 0.3814(4) 0.54695(17) 0.5533(3) 0.0366(9) Uani 1 1 d .
H27 H 0.4421 0.5782 0.5642 0.044 Uiso 1 1 calc R
C28 C 0.3807(4) 0.50022(15) 0.6225(3) 0.0306(8) Uani 1 1 d .
C29 C 0.2941(5) 0.45428(19) 0.6057(3) 0.0465(10) Uani 1 1 d .
H29 H 0.2962 0.4212 0.6518 0.056 Uiso 1 1 calc R
C30 C 0.2045(5) 0.45660(18) 0.5215(3) 0.0443(10) Uani 1 1 d .
H30 H 0.1431 0.4255 0.5120 0.053 Uiso 1 1 calc R
C31 C 0.4772(4) 0.49627(15) 0.7098(3) 0.0298(8) Uani 1 1 d .
C32 C 0.6183(4) 0.51366(17) 0.8447(3) 0.0380(9) Uani 1 1 d .
H32A H 0.5879 0.5235 0.9171 0.046 Uiso 1 1 calc R
H32B H 0.7093 0.5283 0.8366 0.046 Uiso 1 1 calc R
C33 C 0.6113(5) 0.44885(19) 0.8252(3) 0.0471(11) Uani 1 1 d .
H33A H 0.6979 0.4335 0.8034 0.057 Uiso 1 1 calc R
H33B H 0.5836 0.4279 0.8902 0.057 Uiso 1 1 calc R
C34 C 0.5925(6) 0.7206(3) 0.9585(5) 0.0788(19) Uani 1 1 d .
H34A H 0.5697 0.6800 0.9761 0.118 Uiso 1 1 calc R
H34B H 0.5866 0.7450 1.0226 0.118 Uiso 1 1 calc R
H34C H 0.6826 0.7220 0.9318 0.118 Uiso 1 1 calc R
Cl1 Cl 0.62092(10) 0.65502(5) 0.64077(9) 0.0443(2) Uani 1 1 d .
Cl2 Cl 0.34184(11) 0.60066(4) 0.91068(8) 0.0410(2) Uani 1 1 d .
N1 N 0.3621(3) 0.74584(13) 0.7445(3) 0.0357(7) Uani 1 1 d .
N2 N 0.5014(4) 0.74255(15) 0.8769(3) 0.0473(9) Uani 1 1 d .
N3 N 0.5303(3) 0.53852(14) 0.7631(2) 0.0349(7) Uani 1 1 d .
O1 O 0.0843(3) 0.60416(12) 0.3480(2) 0.0403(7) Uani 1 1 d .
O2 O 0.5155(3) 0.44195(12) 0.7411(2) 0.0458(7) Uani 1 1 d .
Pd1 Pd 0.48181(3) 0.626091(12) 0.77509(2) 0.03311(11) Uani 1 1 d .

loop_
_atom_site_aniso_label
_atom_site_aniso_U_11
_atom_site_aniso_U_22
_atom_site_aniso_U_33
_atom_site_aniso_U_23
_atom_site_aniso_U_13
_atom_site_aniso_U_12
C1 0.0349(19) 0.0222(17) 0.042(2) -0.0027(15) -0.0105(16) 0.0009(15)
C2 0.043(2) 0.0159(16) 0.061(3) 0.0017(16) -0.0068(19) 0.0024(15)
C3 0.052(3) 0.026(2) 0.071(3) -0.011(2) -0.016(2) 0.0022(18)
C4 0.0340(19) 0.0245(17) 0.037(2) 0.0015(15) -0.0019(15) 0.0050(15)
C5 0.047(2) 0.040(2) 0.041(2) 0.0136(18) -0.0114(18) -0.0062(18)
C6 0.038(2) 0.045(2) 0.043(2) 0.0089(19) -0.0073(17) -0.0068(18)
C7 0.040(2) 0.039(2) 0.0307(19) 0.0015(16) -0.0008(16) 0.0169(17)
C8 0.083(3) 0.029(2) 0.032(2) 0.0064(17) -0.001(2) 0.011(2)
C9 0.070(3) 0.0247(19) 0.037(2) 0.0005(16) 0.007(2) -0.0030(19)
C10 0.047(2) 0.061(3) 0.034(2) 0.004(2) -0.0083(18) 0.023(2)
C11 0.124(5) 0.090(4) 0.066(4) -0.025(3) -0.046(4) 0.075(4)
C12 0.155(7) 0.129(6) 0.085(5) -0.029(5) -0.070(5) 0.106(6)
C13 0.085(4) 0.116(5) 0.049(3) -0.011(3) -0.036(3) 0.055(4)
C14 0.034(2) 0.074(3) 0.033(2) 0.012(2) -0.0060(17) 0.005(2)
C15 0.0279(19) 0.055(2) 0.0310(19) 0.0110(18) -0.0021(15) 0.0033(17)
C16 0.056(3) 0.066(3) 0.038(2) 0.017(2) -0.022(2) -0.019(2)
C17 0.153(7) 0.067(4) 0.042(3) 0.013(3) 0.024(4) 0.002(4)
C18 0.106(5) 0.102(5) 0.122(6) 0.026(5) -0.084(5) -0.021(4)
C19 0.042(2) 0.063(3) 0.028(2) 0.0104(19) -0.0075(17) -0.017(2)
C20 0.056(3) 0.068(3) 0.030(2) -0.004(2) -0.0146(19) -0.021(2)
C21 0.073(3) 0.056(3) 0.038(2) -0.007(2) -0.012(2) -0.023(2)
C22 0.064(3) 0.045(2) 0.034(2) -0.0028(18) -0.007(2) -0.011(2)
C23 0.043(2) 0.041(2) 0.0269(18) 0.0009(16) -0.0044(16) -0.0112(17)
C24 0.041(2) 0.042(2) 0.0285(19) 0.0068(16) -0.0071(16) -0.0154(17)
C25 0.041(2) 0.0325(19) 0.0224(17) -0.0010(14) -0.0019(15) -0.0058(16)
C26 0.045(2) 0.035(2) 0.0324(19) 0.0058(16) -0.0040(17) 0.0000(17)
C27 0.042(2) 0.032(2) 0.035(2) -0.0012(16) -0.0063(16) -0.0006(17)
C28 0.045(2) 0.0246(17) 0.0217(16) -0.0037(13) -0.0026(15) 0.0043(15)
C29 0.071(3) 0.033(2) 0.035(2) 0.0042(17) -0.010(2) -0.004(2)
C30 0.064(3) 0.033(2) 0.035(2) -0.0017(17) -0.0086(19) -0.010(2)
C31 0.041(2) 0.0237(17) 0.0252(17) -0.0001(14) 0.0008(15) 0.0073(15)
C32 0.045(2) 0.038(2) 0.0314(19) 0.0020(16) -0.0043(17) 0.0128(17)
C33 0.064(3) 0.038(2) 0.039(2) -0.0027(18) -0.016(2) 0.017(2)
C34 0.078(4) 0.062(3) 0.095(4) -0.030(3) -0.050(3) 0.019(3)
Cl1 0.0460(6) 0.0398(5) 0.0467(6) -0.0002(4) -0.0105(4) -0.0048(4)
Cl2 0.0592(6) 0.0298(5) 0.0337(5) -0.0030(4) -0.0061(4) 0.0032(4)
N1 0.0385(18) 0.0218(15) 0.0465(19) 0.0012(13) -0.0071(14) -0.0001(13)
N2 0.050(2) 0.0279(17) 0.063(2) -0.0131(16) -0.0235(18) 0.0051(15)
N3 0.0479(19) 0.0296(16) 0.0269(15) -0.0019(13) -0.0095(13) 0.0059(14)
O1 0.0429(15) 0.0350(14) 0.0421(15) 0.0105(12) -0.0205(12) -0.0068(12)
O2 0.0615(19) 0.0307(15) 0.0444(16) -0.0031(12) -0.0183(14) 0.0120(13)
Pd1 0.04208(18) 0.02283(15) 0.03380(17) -0.00285(11) -0.01657(12) 0.00427(12)

loop_
_atom_type_symbol
_atom_type_description
_atom_type_scat_dispersion_real
_atom_type_scat_dispersion_imag
_atom_type_scat_source
C C 0.0033 0.0016 'International Tables Vol C Tables 4.2.6.8 and 6.1.1.4'
H H 0.0000 0.0000 'International Tables Vol C Tables 4.2.6.8 and 6.1.1.4'
N N 0.0061 0.0033 'International Tables Vol C Tables 4.2.6.8 and 6.1.1.4'
O O 0.0106 0.0060 'International Tables Vol C Tables 4.2.6.8 and 6.1.1.4'
Cl Cl 0.1484 0.1585 'International Tables Vol C Tables 4.2.6.8 and 6.1.1.4'
Pd Pd -0.9988 1.0072 'International Tables Vol C Tables 4.2.6.8 and 6.1.1.4'

loop_
_geom_angle_atom_site_label_1
_geom_angle_atom_site_label_2
_geom_angle_atom_site_label_3
_geom_angle
N1 C1 N2 106.0(3)
N1 C1 Pd1 130.2(3)
N2 C1 Pd1 123.7(3)
C3 C2 N1 107.5(3)
C3 C2 H2 126.3
N1 C2 H2 126.3
C2 C3 N2 106.3(3)
C2 C3 H3 126.8
N2 C3 H3 126.8
C9 C4 C5 119.6(4)
C9 C4 N1 118.5(3)
C5 C4 N1 121.9(3)
C4 C5 C6 120.3(4)
C4 C5 H5 119.8
C6 C5 H5 119.8
C7 C6 C5 120.7(4)
C7 C6 H6 119.7
C5 C6 H6 119.7
C8 C7 C6 117.7(4)
C8 C7 C10 118.4(4)
C6 C7 C10 123.9(4)
C7 C8 C9 121.9(4)
C7 C8 H8 119.0
C9 C8 H8 119.0
C4 C9 C8 119.7(4)
C4 C9 H9 120.2
C8 C9 H9 120.2
C11 C10 C15 116.3(4)
C11 C10 C7 117.3(4)
C15 C10 C7 126.4(4)
C10 C11 C12 121.8(6)
C10 C11 H11 119.1
C12 C11 H11 119.1
C13 C12 C11 120.1(5)
C13 C12 H12 120.0
C11 C12 H12 120.0
C12 C13 C14 121.1(5)
C12 C13 H13 119.5
C14 C13 H13 119.5
C13 C14 C15 118.0(5)
C13 C14 C16 121.4(4)
C15 C14 C16 120.4(4)
O1 C15 C10 116.2(3)
O1 C15 C14 121.0(4)
C10 C15 C14 122.7(4)
C14 C16 C19 110.2(3)
C14 C16 C18 114.6(5)
C19 C16 C18 112.1(4)
C14 C16 C17 107.1(4)
C19 C16 C17 105.8(5)
C18 C16 C17 106.4(5)
C16 C17 H17A 109.5
C16 C17 H17B 109.5
H17A C17 H17B 109.5
C16 C17 H17C 109.5
H17A C17 H17C 109.5
H17B C17 H17C 109.5
C16 C18 H18A 109.5
C16 C18 H18B 109.5
H18A C18 H18B 109.5
C16 C18 H18C 109.5
H18A C18 H18C 109.5
H18B C18 H18C 109.5
C20 C19 C24 118.2(4)
C20 C19 C16 121.7(4)
C24 C19 C16 119.9(4)
C19 C20 C21 121.4(4)
C19 C20 H20 119.3
C21 C20 H20 119.3
C22 C21 C20 119.7(4)
C22 C21 H21 120.1
C20 C21 H21 120.1
C21 C22 C23 121.0(4)
C21 C22 H22 119.5
C23 C22 H22 119.5
C24 C23 C22 117.6(4)
C24 C23 C25 124.5(3)
C22 C23 C25 117.9(4)
O1 C24 C23 117.2(3)
O1 C24 C19 120.9(4)
C23 C24 C19 121.9(4)
C26 C25 C30 117.2(3)
C26 C25 C23 124.0(3)
C30 C25 C23 118.6(3)
C27 C26 C25 121.3(4)
C27 C26 H26 119.3
C25 C26 H26 119.3
C28 C27 C26 120.0(4)
C28 C27 H27 120.0
C26 C27 H27 120.0
C27 C28 C29 120.1(3)
C27 C28 C31 120.7(3)
C29 C28 C31 119.0(3)
C28 C29 C30 119.7(4)
C28 C29 H29 120.1
C30 C29 H29 120.1
C29 C30 C25 121.6(4)
C29 C30 H30 119.2
C25 C30 H30 119.2
N3 C31 O2 114.8(3)
N3 C31 C28 127.8(3)
O2 C31 C28 117.3(3)
N3 C32 C33 104.0(3)
N3 C32 H32A 111.0
C33 C32 H32A 111.0
N3 C32 H32B 111.0
C33 C32 H32B 111.0
H32A C32 H32B 109.0
O2 C33 C32 105.0(3)
O2 C33 H33A 110.8
C32 C33 H33A 110.8
O2 C33 H33B 110.8
C32 C33 H33B 110.8
H33A C33 H33B 108.8
N2 C34 H34A 109.5
N2 C34 H34B 109.5
H34A C34 H34B 109.5
N2 C34 H34C 109.5
H34A C34 H34C 109.5
H34B C34 H34C 109.5
C1 N1 C2 110.7(3)
C1 N1 C4 126.8(3)
C2 N1 C4 122.5(3)
C1 N2 C3 109.5(3)
C1 N2 C34 125.3(4)
C3 N2 C34 125.2(4)
C31 N3 C32 108.6(3)
C31 N3 Pd1 131.7(3)
C32 N3 Pd1 117.9(2)
C15 O1 C24 119.6(3)
C31 O2 C33 107.5(3)
C1 Pd1 N3 175.03(14)
C1 Pd1 Cl2 89.89(12)
N3 Pd1 Cl2 87.77(10)
C1 Pd1 Cl1 88.10(13)
N3 Pd1 Cl1 94.22(10)
Cl2 Pd1 Cl1 177.97(4)

loop_
_geom_bond_atom_site_label_1
_geom_bond_atom_site_label_2
_geom_bond_distance
C1 N1 1.342(5)
C1 N2 1.366(5)
C1 Pd1 1.966(4)
C2 C3 1.355(6)
C2 N1 1.378(5)
C2 H2 0.9500
C3 N2 1.401(5)
C3 H3 0.9500
C4 C9 1.372(5)
C4 C5 1.383(5)
C4 N1 1.443(5)
C5 C6 1.393(6)
C5 H5 0.9500
C6 C7 1.388(5)
C6 H6 0.9500
C7 C8 1.384(6)
C7 C10 1.493(5)
C8 C9 1.387(6)
C8 H8 0.9500
C9 H9 0.9500
C10 C11 1.382(6)
C10 C15 1.387(6)
C11 C12 1.384(8)
C11 H11 0.9500
C12 C13 1.352(9)
C12 H12 0.9500
C13 C14 1.373(7)
C13 H13 0.9500
C14 C15 1.394(5)
C14 C16 1.516(7)
C15 O1 1.380(5)
C16 C19 1.516(6)
C16 C18 1.522(7)
C16 C17 1.551(8)
C17 H17A 0.9800
C17 H17B 0.9800
C17 H17C 0.9800
C18 H18A 0.9800
C18 H18B 0.9800
C18 H18C 0.9800
C19 C20 1.381(6)
C19 C24 1.398(5)
C20 C21 1.389(7)
C20 H20 0.9500
C21 C22 1.377(6)
C21 H21 0.9500
C22 C23 1.407(6)
C22 H22 0.9500
C23 C24 1.398(6)
C23 C25 1.483(5)
C24 O1 1.394(5)
C25 C26 1.397(5)
C25 C30 1.398(5)
C26 C27 1.386(5)
C26 H26 0.9500
C27 C28 1.375(5)
C27 H27 0.9500
C28 C29 1.382(6)
C28 C31 1.458(5)
C29 C30 1.382(6)
C29 H29 0.9500
C30 H30 0.9500
C31 N3 1.286(5)
C31 O2 1.355(4)
C32 N3 1.460(5)
C32 C33 1.500(6)
C32 H32A 0.9900
C32 H32B 0.9900
C33 O2 1.429(5)
C33 H33A 0.9900
C33 H33B 0.9900
C34 N2 1.456(6)
C34 H34A 0.9800
C34 H34B 0.9800
C34 H34C 0.9800
Cl1 Pd1 2.3141(12)
Cl2 Pd1 2.3100(11)
N3 Pd1 2.063(3)
